data_7247960
loop_
_publ_author_name
'Nechipadappu, Sunil Kumar'
'Swain, Debasish'

_publ_section_title
;
 New drug--drug and drug--nutraceutical salts of anti-emetic drug
 domperidone: structural and physicochemical aspects of new salts
;
_journal_issue 7
_journal_name_full CrystEngComm
_journal_page_first 926
_journal_page_last 942
_journal_paper_doi 10.1039/D3CE01000G
_journal_volume 26
_journal_year 2024
_chemical_formula_moiety 'C22 H25 Cl N5 O2, 0.763(C8 H7 O3), 0.237(C8 H8 O3)'
_chemical_formula_sum 'C30 H32.24 Cl N5 O5'
_chemical_formula_weight 578.29
_chemical_name_common 'Domperidone mandelate'
_chemical_name_systematic 'Domperidone mandelate'
_space_group_crystal_system triclinic
_space_group_IT_number 2
_space_group_name_Hall '-P 1'
_space_group_name_H-M_alt 'P -1'
_atom_sites_solution_hydrogens mixed
_atom_sites_solution_primary difmap
_atom_sites_solution_secondary difmap
_audit_creation_method SHELXL-2019/3
_audit_update_record
;
2023-09-26 deposited with the CCDC.	2024-01-03 downloaded from the CCDC.
;
_cell_angle_alpha 90.050(7)
_cell_angle_beta 107.616(6)
_cell_angle_gamma 98.320(6)
_cell_formula_units_Z 2
_cell_length_a 9.454(2)
_cell_length_b 12.248(3)
_cell_length_c 12.770(3)
_cell_measurement_reflns_used 4498
_cell_measurement_temperature 100(2)
_cell_measurement_theta_max 22.63
_cell_measurement_theta_min 2.23
_cell_volume 1392.9(6)
_computing_cell_refinement '<i>SAINT</i> (Bruker, 2016)'
_computing_data_collection '<i>APEX3</i> (Bruker, 2016)'
_computing_data_reduction 'Bruker SAINT'
_computing_molecular_graphics 'Bruker SHELXTL'
_computing_publication_material 'Bruker SHELXTL'
_computing_structure_refinement 'SHELXL-2018/3 (Sheldrick, 2018)'
_computing_structure_solution 'SHELXT 2018/2 (Sheldrick, 2018)'
_diffrn_ambient_temperature 100(2)
_diffrn_measured_fraction_theta_full 0.999
_diffrn_measured_fraction_theta_max 0.927
_diffrn_measurement_device_type 'BRUKER D8 QUEST PHOTON-III'
_diffrn_radiation_type MoK\a
_diffrn_radiation_wavelength 0.71073
_diffrn_reflns_av_R_equivalents 0.0608
_diffrn_reflns_av_unetI/netI 0.1009
_diffrn_reflns_Laue_measured_fraction_full 0.999
_diffrn_reflns_Laue_measured_fraction_max 0.927
_diffrn_reflns_limit_h_max 12
_diffrn_reflns_limit_h_min -12
_diffrn_reflns_limit_k_max 16
_diffrn_reflns_limit_k_min -16
_diffrn_reflns_limit_l_max 16
_diffrn_reflns_limit_l_min -17
_diffrn_reflns_number 25733
_diffrn_reflns_point_group_measured_fraction_full 0.999
_diffrn_reflns_point_group_measured_fraction_max 0.927
_diffrn_reflns_theta_full 25.242
_diffrn_reflns_theta_max 29.374
_diffrn_reflns_theta_min 1.675
_exptl_absorpt_coefficient_mu 0.187
_exptl_absorpt_correction_T_max 0.7459
_exptl_absorpt_correction_T_min 0.6471
_exptl_absorpt_correction_type multi-scan
_exptl_absorpt_process_details
;
 SADABS 2016/2: Krause, L., Herbst-Irmer, R., Sheldrick G.M. & Stalke D.,
 J. Appl. Cryst. 48 (2015) 3-10
;
_exptl_crystal_density_diffrn 1.379
_exptl_crystal_description block
_exptl_crystal_F_000 608.5
_exptl_crystal_recrystallization_method 'From the Melt'
_exptl_crystal_size_max 0.110
_exptl_crystal_size_mid 0.090
_exptl_crystal_size_min 0.080
_refine_diff_density_max 0.505
_refine_diff_density_min -0.405
_refine_diff_density_rms 0.063
_refine_ls_extinction_method none
_refine_ls_goodness_of_fit_ref 1.029
_refine_ls_hydrogen_treatment mixed
_refine_ls_matrix_type full
_refine_ls_number_parameters 476
_refine_ls_number_reflns 7097
_refine_ls_number_restraints 356
_refine_ls_restrained_S_all 1.029
_refine_ls_R_factor_all 0.1641
_refine_ls_R_factor_gt 0.0666
_refine_ls_shift/su_max 0.000
_refine_ls_shift/su_mean 0.000
_refine_ls_structure_factor_coef Fsqd
_refine_ls_weighting_details 'w=1/[\s^2^(Fo^2^)+(0.0852P)^2^+0.6832P] where P=(Fo^2^+2Fc^2^)/3'
_refine_ls_weighting_scheme calc
_refine_ls_wR_factor_gt 0.1591
_refine_ls_wR_factor_ref 0.2057
_reflns_Friedel_coverage 0.000
_reflns_number_gt 3400
_reflns_number_total 7097
_reflns_threshold_expression 'I > 2\s(I)'
_cod_data_source_file d3ce01000g2.cif
_cod_data_source_block KB866_0m
_cod_depositor_comments 'Adding full bibliography for 7247958--7247965.cif.'
_cod_original_cell_volume 1393.0(5)
_cod_database_code 7247960
_shelx_shelxl_version_number 2019/3
_shelx_space_group_comment
;
The symmetry employed for this shelxl refinement is uniquely defined
by the following loop, which should always be used as a source of
symmetry information in preference to the above space-group names.
They are only intended as comments.
;
_shelx_estimated_absorpt_t_min 0.980
_shelx_estimated_absorpt_t_max 0.985

loop_
_space_group_symop_operation_xyz
'x, y, z'
'-x, -y, -z'

loop_
_atom_site_label
_atom_site_type_symbol
_atom_site_fract_x
_atom_site_fract_y
_atom_site_fract_z
_atom_site_U_iso_or_equiv
_atom_site_adp_type
_atom_site_occupancy
_atom_site_site_symmetry_order
_atom_site_calc_flag
_atom_site_refinement_flags_posn
_atom_site_refinement_flags_adp
_atom_site_refinement_flags_occupancy
_atom_site_disorder_assembly
_atom_site_disorder_group
C1 C 0.5044(3) 0.0801(3) 0.3736(2) 0.0348(7) Uani 1 1 d . . . . .
C2 C 0.3626(3) 0.0339(3) 0.3745(2) 0.0343(7) Uani 1 1 d . . . . .
H2 H 0.310005 -0.030746 0.330895 0.041 Uiso 1 1 calc R U . . .
C3 C 0.3012(3) 0.0864(3) 0.4420(2) 0.0334(7) Uani 1 1 d . . . . .
C4 C 0.3771(3) 0.1819(3) 0.5059(2) 0.0329(7) Uani 1 1 d . . . . .
C5 C 0.5209(3) 0.2258(3) 0.5055(3) 0.0351(7) Uani 1 1 d . . . . .
H5 H 0.574486 0.289676 0.550105 0.042 Uiso 1 1 calc R U . . .
C6 C 0.5837(3) 0.1740(3) 0.4384(2) 0.0365(8) Uani 1 1 d . . . . .
H6 H 0.681751 0.202516 0.436341 0.044 Uiso 1 1 calc R U . . .
C7 C 0.1541(3) 0.1337(3) 0.5387(3) 0.0388(8) Uani 1 1 d . . . . .
C8 C 0.3106(3) 0.3039(3) 0.6431(3) 0.0389(8) Uani 1 1 d . . . . .
H8 H 0.214808 0.307501 0.660013 0.047 Uiso 1 1 calc R U . . .
C9 C 0.3551(4) 0.4139(3) 0.5982(3) 0.0404(8) Uani 1 1 d . . . . .
H9A H 0.271612 0.428730 0.533863 0.048 Uiso 1 1 calc R U . . .
H9B H 0.443589 0.409931 0.573102 0.048 Uiso 1 1 calc R U . . .
C10 C 0.3923(3) 0.5086(3) 0.6843(3) 0.0421(8) Uani 1 1 d . . . . .
H10A H 0.427700 0.577970 0.654022 0.051 Uiso 1 1 calc R U . . .
H10B H 0.300988 0.518593 0.703587 0.051 Uiso 1 1 calc R U . . .
C11 C 0.4608(4) 0.3799(3) 0.8317(3) 0.0458(9) Uani 1 1 d . . . . .
H11A H 0.369640 0.387648 0.852172 0.055 Uiso 1 1 calc R U . . .
H11B H 0.540092 0.365750 0.899101 0.055 Uiso 1 1 calc R U . . .
C12 C 0.4266(4) 0.2835(3) 0.7489(3) 0.0430(8) Uani 1 1 d . . . . .
H12A H 0.519995 0.271879 0.733470 0.052 Uiso 1 1 calc R U . . .
H12B H 0.389244 0.215573 0.780434 0.052 Uiso 1 1 calc R U . . .
C13 C 0.5628(4) 0.5756(3) 0.8716(3) 0.0443(8) Uani 1 1 d . . . . .
H13A H 0.475552 0.591256 0.893443 0.053 Uiso 1 1 calc R U . . .
H13B H 0.636064 0.551241 0.937247 0.053 Uiso 1 1 calc R U . . .
C14 C 0.6336(4) 0.6794(3) 0.8347(3) 0.0513(9) Uani 1 1 d . . . . .
H14A H 0.555466 0.723290 0.795128 0.062 Uiso 1 1 calc R U . . .
H14B H 0.689500 0.661538 0.784336 0.062 Uiso 1 1 calc R U . . .
C15 C 0.7427(4) 0.7465(3) 0.9385(3) 0.0512(9) Uani 1 1 d . . . . .
H15A H 0.716683 0.719347 1.004403 0.061 Uiso 1 1 calc R U . . .
H15B H 0.846448 0.733729 0.946822 0.061 Uiso 1 1 calc R U . . .
C16 C 0.6414(3) 0.9112(3) 0.9729(3) 0.0383(8) Uani 1 1 d . . . . .
C17 C 0.7817(3) 1.0437(3) 0.9103(3) 0.0365(8) Uani 1 1 d . . . . .
C18 C 0.8483(4) 1.1411(3) 0.8796(3) 0.0465(9) Uani 1 1 d . . . . .
H18 H 0.819559 1.210128 0.891548 0.056 Uiso 1 1 calc R U . . .
C19 C 0.9597(4) 1.1335(3) 0.8304(3) 0.0515(10) Uani 1 1 d . . . . .
H19 H 1.006450 1.198784 0.806904 0.062 Uiso 1 1 calc R U . . .
C20 C 1.0037(4) 1.0344(3) 0.8149(3) 0.0484(10) Uani 1 1 d . . . . .
H20 H 1.081402 1.032730 0.782407 0.058 Uiso 1 1 calc R U . . .
C21 C 0.9368(4) 0.9362(3) 0.8459(3) 0.0431(8) Uani 1 1 d . . . . .
H21 H 0.966591 0.867320 0.835027 0.052 Uiso 1 1 calc R U . . .
C22 C 0.8248(3) 0.9438(3) 0.8933(2) 0.0373(8) Uani 1 1 d . . . . .
Cl1 Cl 0.58616(9) 0.01641(7) 0.28963(7) 0.0471(3) Uani 1 1 d . . . . .
N1 N 0.1654(3) 0.0593(2) 0.4638(2) 0.0377(7) Uani 1 1 d . . . . .
H1 H 0.096836 0.002312 0.433622 0.045 Uiso 1 1 calc R U . . .
N2 N 0.2822(3) 0.2125(2) 0.5625(2) 0.0366(6) Uani 1 1 d . . . . .
N3 N 0.5116(3) 0.4838(2) 0.7850(2) 0.0381(7) Uani 1 1 d D . . . .
H3N H 0.591(3) 0.470(3) 0.764(3) 0.072(13) Uiso 1 1 d D . . . .
N4 N 0.7368(3) 0.8630(2) 0.9329(2) 0.0385(7) Uani 1 1 d . . . . .
N5 N 0.6703(3) 1.0213(2) 0.9612(2) 0.0396(7) Uani 1 1 d . . . . .
H5A H 0.625404 1.071294 0.982650 0.048 Uiso 1 1 calc R U . . .
O1 O 0.0507(2) 0.13331(19) 0.57926(19) 0.0485(6) Uani 1 1 d . . . . .
O2 O 0.5474(2) 0.86049(19) 1.01344(19) 0.0493(6) Uani 1 1 d . . . . .
C23 C 0.8498(6) 0.4428(5) 0.8068(5) 0.0427(12) Uani 0.763(3) 1 d . U P A 1
C24 C 1.0037(6) 0.4436(6) 0.7931(4) 0.0448(12) Uani 0.763(3) 1 d . U P A 1
H24 H 0.996283 0.384894 0.736385 0.054 Uiso 0.763(3) 1 calc R U P A 1
C25 C 1.0494(13) 0.5587(10) 0.7495(6) 0.0384(15) Uani 0.763(3) 1 d . U P A 1
C26 C 1.1297(5) 0.6450(4) 0.8248(4) 0.0454(10) Uani 0.763(3) 1 d . U P A 1
H26 H 1.160868 0.633940 0.901547 0.054 Uiso 0.763(3) 1 calc R U P A 1
C27 C 1.1632(6) 0.7482(5) 0.7841(6) 0.0487(12) Uani 0.763(3) 1 d . U P A 1
H27 H 1.221131 0.807793 0.833366 0.058 Uiso 0.763(3) 1 calc R U P A 1
C28 C 1.1126(6) 0.7639(6) 0.6730(4) 0.0469(13) Uani 0.763(3) 1 d . U P A 1
H28 H 1.131267 0.835116 0.646072 0.056 Uiso 0.763(3) 1 calc R U P A 1
C29 C 1.0354(5) 0.6771(4) 0.6015(4) 0.0457(11) Uani 0.763(3) 1 d . U P A 1
H29 H 1.003683 0.688166 0.524722 0.055 Uiso 0.763(3) 1 calc R U P A 1
C30 C 1.0028(5) 0.5733(4) 0.6391(4) 0.0428(11) Uani 0.763(3) 1 d . U P A 1
H30 H 0.948896 0.513335 0.588886 0.051 Uiso 0.763(3) 1 calc R U P A 1
O3 O 0.7378(4) 0.4417(3) 0.7218(3) 0.0375(8) Uani 0.763(3) 1 d . U P A 1
O4 O 0.8411(3) 0.4468(3) 0.9046(3) 0.0522(10) Uani 0.763(3) 1 d . U P A 1
O5 O 1.1114(3) 0.4228(3) 0.8922(3) 0.0609(11) Uani 0.763(3) 1 d . U P A 1
H5O H 1.079560 0.433524 0.945452 0.091 Uiso 0.763(3) 1 calc R U P A 1
C23D C 0.815(2) 0.4278(18) 0.7341(15) 0.057(3) Uani 0.237(3) 1 d D U P A 2
C24D C 0.984(3) 0.443(2) 0.7447(16) 0.059(3) Uani 0.237(3) 1 d D U P A 2
H24D H 1.032136 0.396674 0.805624 0.070 Uiso 0.237(3) 1 calc R U P A 2
C25D C 1.058(5) 0.555(4) 0.776(2) 0.039(3) Uani 0.237(3) 1 d . U P A 2
C26D C 1.1424(15) 0.5837(15) 0.8848(14) 0.051(2) Uani 0.237(3) 1 d . U P A 2
H26D H 1.146039 0.531650 0.940369 0.061 Uiso 0.237(3) 1 calc R U P A 2
C27D C 1.2255(16) 0.6957(14) 0.9118(14) 0.052(2) Uani 0.237(3) 1 d . U P A 2
H27D H 1.281952 0.718618 0.985497 0.063 Uiso 0.237(3) 1 calc R U P A 2
C28D C 1.2204(19) 0.7640(18) 0.8316(16) 0.050(2) Uani 0.237(3) 1 d . U P A 2
H28D H 1.277798 0.835413 0.851536 0.060 Uiso 0.237(3) 1 calc R U P A 2
C29D C 1.138(2) 0.743(2) 0.718(2) 0.049(2) Uani 0.237(3) 1 d . U P A 2
H29D H 1.136193 0.797592 0.665412 0.058 Uiso 0.237(3) 1 calc R U P A 2
C30D C 1.0561(16) 0.6291(14) 0.6874(14) 0.045(2) Uani 0.237(3) 1 d . U P A 2
H30A H 0.950091 0.634456 0.647142 0.054 Uiso 0.237(3) 1 calc R U P A 2
H30B H 1.098364 0.594997 0.635591 0.054 Uiso 0.237(3) 1 calc R U P A 2
O3D O 0.7265(16) 0.4474(15) 0.6530(15) 0.103(5) Uani 0.237(3) 1 d D U P A 2
O4D O 0.8004(19) 0.4255(17) 0.8247(16) 0.084(4) Uani 0.237(3) 1 d D U P A 2
O5D O 0.9895(18) 0.3970(14) 0.6524(14) 0.113(4) Uani 0.237(3) 1 d D U P A 2
H5OD H 1.039748 0.344723 0.667389 0.170 Uiso 0.237(3) 1 calc R U P A 2

loop_
_atom_site_aniso_label
_atom_site_aniso_U_11
_atom_site_aniso_U_22
_atom_site_aniso_U_33
_atom_site_aniso_U_23
_atom_site_aniso_U_13
_atom_site_aniso_U_12
C1 0.0356(17) 0.0344(19) 0.0326(17) 0.0040(14) 0.0084(13) 0.0043(14)
C2 0.0351(17) 0.0323(18) 0.0295(16) 0.0012(14) 0.0056(13) -0.0042(13)
C3 0.0288(15) 0.0353(19) 0.0316(16) 0.0057(14) 0.0072(13) -0.0054(13)
C4 0.0293(15) 0.0324(18) 0.0337(17) 0.0013(14) 0.0092(13) -0.0053(13)
C5 0.0318(16) 0.0316(18) 0.0381(18) 0.0015(14) 0.0095(14) -0.0046(13)
C6 0.0304(16) 0.039(2) 0.0397(18) 0.0040(15) 0.0128(14) -0.0023(14)
C7 0.0326(17) 0.040(2) 0.0380(18) -0.0010(15) 0.0101(14) -0.0121(14)
C8 0.0305(16) 0.043(2) 0.0417(19) -0.0104(16) 0.0150(14) -0.0092(14)
C9 0.0328(17) 0.036(2) 0.0451(19) -0.0046(16) 0.0064(15) -0.0053(14)
C10 0.0293(16) 0.043(2) 0.052(2) -0.0064(17) 0.0108(15) 0.0023(14)
C11 0.0425(19) 0.051(2) 0.043(2) -0.0020(17) 0.0164(16) -0.0022(16)
C12 0.0457(19) 0.042(2) 0.0396(19) -0.0036(16) 0.0167(16) -0.0078(16)
C13 0.0403(19) 0.044(2) 0.046(2) -0.0097(17) 0.0120(16) 0.0017(15)
C14 0.070(3) 0.035(2) 0.042(2) -0.0014(17) 0.0096(18) 0.0039(18)
C15 0.056(2) 0.042(2) 0.049(2) -0.0038(18) 0.0115(18) -0.0036(17)
C16 0.0316(17) 0.045(2) 0.0330(18) 0.0021(15) 0.0050(14) -0.0001(15)
C17 0.0281(16) 0.040(2) 0.0345(18) 0.0018(15) 0.0036(13) -0.0032(14)
C18 0.0405(19) 0.044(2) 0.048(2) 0.0045(17) 0.0072(16) -0.0039(16)
C19 0.043(2) 0.054(3) 0.050(2) 0.0062(19) 0.0116(17) -0.0107(18)
C20 0.0285(17) 0.076(3) 0.0345(19) 0.0003(19) 0.0052(14) -0.0019(18)
C21 0.0376(18) 0.053(2) 0.0334(18) -0.0064(16) 0.0038(15) 0.0061(16)
C22 0.0329(16) 0.042(2) 0.0292(17) 0.0025(15) 0.0032(13) -0.0051(14)
Cl1 0.0426(5) 0.0506(6) 0.0472(5) -0.0031(4) 0.0141(4) 0.0036(4)
N1 0.0321(14) 0.0401(17) 0.0352(15) -0.0058(13) 0.0106(12) -0.0137(12)
N2 0.0311(13) 0.0356(16) 0.0403(15) -0.0048(12) 0.0147(12) -0.0120(11)
N3 0.0270(14) 0.0460(18) 0.0407(16) -0.0111(13) 0.0114(12) 0.0012(12)
N4 0.0385(15) 0.0323(16) 0.0383(15) -0.0022(12) 0.0064(12) -0.0029(12)
N5 0.0364(15) 0.0361(17) 0.0452(16) 0.0006(13) 0.0132(13) 0.0009(12)
O1 0.0390(13) 0.0531(16) 0.0509(15) -0.0119(12) 0.0237(11) -0.0226(11)
O2 0.0379(13) 0.0528(16) 0.0551(15) 0.0134(12) 0.0151(11) -0.0016(11)
C23 0.030(2) 0.047(3) 0.058(3) 0.014(3) 0.021(2) 0.011(2)
C24 0.030(2) 0.058(3) 0.051(3) 0.018(3) 0.014(2) 0.018(2)
C25 0.022(2) 0.052(3) 0.046(4) 0.004(3) 0.016(3) 0.0100(19)
C26 0.034(2) 0.062(3) 0.046(2) -0.001(2) 0.0185(18) 0.0127(19)
C27 0.033(3) 0.060(3) 0.055(3) -0.002(3) 0.017(2) 0.004(2)
C28 0.031(2) 0.059(3) 0.054(3) 0.005(2) 0.020(2) 0.001(2)
C29 0.034(2) 0.054(3) 0.049(2) 0.007(2) 0.0137(19) 0.0051(19)
C30 0.026(2) 0.052(3) 0.047(2) -0.004(2) 0.0074(18) 0.0037(19)
O3 0.0266(17) 0.0460(19) 0.0410(19) 0.0016(17) 0.0107(16) 0.0080(15)
O4 0.0374(18) 0.077(3) 0.044(2) 0.0192(19) 0.0137(16) 0.0093(16)
O5 0.0458(19) 0.081(3) 0.061(2) 0.025(2) 0.0133(16) 0.0337(18)
C23D 0.040(5) 0.063(5) 0.067(5) 0.010(5) 0.014(5) 0.007(5)
C24D 0.038(4) 0.064(5) 0.076(6) 0.007(6) 0.019(5) 0.012(5)
C25D 0.024(4) 0.051(4) 0.051(5) -0.007(4) 0.021(5) 0.013(4)
C26D 0.033(4) 0.061(5) 0.061(5) -0.004(4) 0.015(4) 0.009(4)
C27D 0.032(4) 0.062(5) 0.062(5) -0.006(4) 0.013(4) 0.005(4)
C28D 0.031(4) 0.063(4) 0.057(5) -0.006(4) 0.017(4) 0.007(4)
C29D 0.033(4) 0.060(4) 0.054(4) -0.002(4) 0.016(4) 0.005(4)
C30D 0.029(3) 0.056(4) 0.056(4) -0.003(3) 0.018(3) 0.011(3)
O3D 0.058(6) 0.122(9) 0.094(7) 0.029(8) -0.011(7) -0.026(6)
O4D 0.058(8) 0.113(8) 0.079(6) -0.004(8) 0.030(6) -0.012(7)
O5D 0.094(9) 0.103(10) 0.149(10) -0.058(8) 0.061(8) -0.016(7)

loop_
_atom_type_symbol
_atom_type_description
_atom_type_scat_dispersion_real
_atom_type_scat_dispersion_imag
_atom_type_scat_source
C C 0.0033 0.0016 'International Tables Vol C Tables 4.2.6.8 and 6.1.1.4'
H H 0.0000 0.0000 'International Tables Vol C Tables 4.2.6.8 and 6.1.1.4'
N N 0.0061 0.0033 'International Tables Vol C Tables 4.2.6.8 and 6.1.1.4'
O O 0.0106 0.0060 'International Tables Vol C Tables 4.2.6.8 and 6.1.1.4'
Cl Cl 0.1484 0.1585 'International Tables Vol C Tables 4.2.6.8 and 6.1.1.4'

loop_
_geom_angle_atom_site_label_1
_geom_angle_atom_site_label_2
_geom_angle_atom_site_label_3
_geom_angle
_geom_angle_site_symmetry_1
_geom_angle_site_symmetry_3
_geom_angle_publ_flag
C2 C1 C6 122.3(3) . . ?
C2 C1 Cl1 118.1(3) . . ?
C6 C1 Cl1 119.6(2) . . ?
C3 C2 C1 116.6(3) . . ?
C3 C2 H2 121.7 . . ?
C1 C2 H2 121.7 . . ?
C2 C3 N1 130.6(3) . . ?
C2 C3 C4 122.2(3) . . ?
N1 C3 C4 107.2(3) . . ?
C5 C4 C3 120.3(3) . . ?
C5 C4 N2 133.0(3) . . ?
C3 C4 N2 106.7(2) . . ?
C6 C5 C4 118.1(3) . . ?
C6 C5 H5 121.0 . . ?
C4 C5 H5 121.0 . . ?
C5 C6 C1 120.5(3) . . ?
C5 C6 H6 119.8 . . ?
C1 C6 H6 119.8 . . ?
O1 C7 N1 127.6(3) . . ?
O1 C7 N2 125.3(3) . . ?
N1 C7 N2 107.1(3) . . ?
N2 C8 C12 110.9(3) . . ?
N2 C8 C9 112.0(3) . . ?
C12 C8 C9 111.3(3) . . ?
N2 C8 H8 107.5 . . ?
C12 C8 H8 107.5 . . ?
C9 C8 H8 107.5 . . ?
C8 C9 C10 111.9(3) . . ?
C8 C9 H9A 109.2 . . ?
C10 C9 H9A 109.2 . . ?
C8 C9 H9B 109.2 . . ?
C10 C9 H9B 109.2 . . ?
H9A C9 H9B 107.9 . . ?
N3 C10 C9 109.8(3) . . ?
N3 C10 H10A 109.7 . . ?
C9 C10 H10A 109.7 . . ?
N3 C10 H10B 109.7 . . ?
C9 C10 H10B 109.7 . . ?
H10A C10 H10B 108.2 . . ?
N3 C11 C12 110.6(3) . . ?
N3 C11 H11A 109.5 . . ?
C12 C11 H11A 109.5 . . ?
N3 C11 H11B 109.5 . . ?
C12 C11 H11B 109.5 . . ?
H11A C11 H11B 108.1 . . ?
C8 C12 C11 111.2(3) . . ?
C8 C12 H12A 109.4 . . ?
C11 C12 H12A 109.4 . . ?
C8 C12 H12B 109.4 . . ?
C11 C12 H12B 109.4 . . ?
H12A C12 H12B 108.0 . . ?
C14 C13 N3 113.1(3) . . ?
C14 C13 H13A 108.9 . . ?
N3 C13 H13A 108.9 . . ?
C14 C13 H13B 108.9 . . ?
N3 C13 H13B 108.9 . . ?
H13A C13 H13B 107.8 . . ?
C13 C14 C15 108.0(3) . . ?
C13 C14 H14A 110.1 . . ?
C15 C14 H14A 110.1 . . ?
C13 C14 H14B 110.1 . . ?
C15 C14 H14B 110.1 . . ?
H14A C14 H14B 108.4 . . ?
N4 C15 C14 112.5(3) . . ?
N4 C15 H15A 109.1 . . ?
C14 C15 H15A 109.1 . . ?
N4 C15 H15B 109.1 . . ?
C14 C15 H15B 109.1 . . ?
H15A C15 H15B 107.8 . . ?
O2 C16 N5 128.0(3) . . ?
O2 C16 N4 124.8(3) . . ?
N5 C16 N4 107.1(3) . . ?
C22 C17 C18 121.2(3) . . ?
C22 C17 N5 106.8(3) . . ?
C18 C17 N5 132.0(3) . . ?
C17 C18 C19 116.9(3) . . ?
C17 C18 H18 121.6 . . ?
C19 C18 H18 121.6 . . ?
C20 C19 C18 121.8(3) . . ?
C20 C19 H19 119.1 . . ?
C18 C19 H19 119.1 . . ?
C19 C20 C21 121.4(3) . . ?
C19 C20 H20 119.3 . . ?
C21 C20 H20 119.3 . . ?
C22 C21 C20 116.7(3) . . ?
C22 C21 H21 121.7 . . ?
C20 C21 H21 121.7 . . ?
C17 C22 C21 122.0(3) . . ?
C17 C22 N4 106.9(3) . . ?
C21 C22 N4 131.1(3) . . ?
C7 N1 C3 110.0(2) . . ?
C7 N1 H1 125.0 . . ?
C3 N1 H1 125.0 . . ?
C7 N2 C4 108.8(3) . . ?
C7 N2 C8 122.3(3) . . ?
C4 N2 C8 128.6(2) . . ?
C11 N3 C13 110.0(3) . . ?
C11 N3 C10 110.6(2) . . ?
C13 N3 C10 113.7(3) . . ?
C11 N3 H3N 105(3) . . ?
C13 N3 H3N 109(3) . . ?
C10 N3 H3N 108(3) . . ?
C16 N4 C22 109.4(3) . . ?
C16 N4 C15 121.9(3) . . ?
C22 N4 C15 128.6(3) . . ?
C16 N5 C17 109.8(3) . . ?
C16 N5 H5A 125.1 . . ?
C17 N5 H5A 125.1 . . ?
O3 C23 O4 123.3(5) . . ?
O3 C23 C24 118.9(5) . . ?
O4 C23 C24 117.8(5) . . ?
O5 C24 C23 112.1(5) . . ?
O5 C24 C25 111.5(6) . . ?
C23 C24 C25 107.4(6) . . ?
O5 C24 H24 108.6 . . ?
C23 C24 H24 108.6 . . ?
C25 C24 H24 108.6 . . ?
C30 C25 C26 121.7(9) . . ?
C30 C25 C24 119.0(8) . . ?
C26 C25 C24 119.1(5) . . ?
C25 C26 C27 118.1(6) . . ?
C25 C26 H26 121.0 . . ?
C27 C26 H26 121.0 . . ?
C28 C27 C26 120.3(6) . . ?
C28 C27 H27 119.9 . . ?
C26 C27 H27 119.9 . . ?
C29 C28 C27 120.0(6) . . ?
C29 C28 H28 120.0 . . ?
C27 C28 H28 120.0 . . ?
C28 C29 C30 121.0(5) . . ?
C28 C29 H29 119.5 . . ?
C30 C29 H29 119.5 . . ?
C25 C30 C29 118.8(7) . . ?
C25 C30 H30 120.6 . . ?
C29 C30 H30 120.6 . . ?
C24 O5 H5O 109.5 . . ?
O3D C23D O4D 127(2) . . ?
O3D C23D C24D 120.9(18) . . ?
O4D C23D C24D 109.2(18) . . ?
O5D C24D C25D 119(2) . . ?
O5D C24D C23D 104.3(17) . . ?
C25D C24D C23D 113(2) . . ?
O5D C24D H24D 106.6 . . ?
C25D C24D H24D 106.6 . . ?
C23D C24D H24D 106.6 . . ?
C26D C25D C24D 120(3) . . ?
C26D C25D C30D 123(3) . . ?
C24D C25D C30D 117(2) . . ?
C25D C26D C27D 119(2) . . ?
C25D C26D H26D 120.7 . . ?
C27D C26D H26D 120.7 . . ?
C28D C27D C26D 118.6(17) . . ?
C28D C27D H27D 120.7 . . ?
C26D C27D H27D 120.7 . . ?
C27D C28D C29D 127(2) . . ?
C27D C28D H28D 116.4 . . ?
C29D C28D H28D 116.4 . . ?
C28D C29D C30D 116(2) . . ?
C28D C29D H29D 122.2 . . ?
C30D C29D H29D 122.2 . . ?
C25D C30D C29D 117(2) . . ?
C25D C30D H30A 108.0 . . ?
C29D C30D H30A 108.0 . . ?
C25D C30D H30B 108.0 . . ?
C29D C30D H30B 108.0 . . ?
H30A C30D H30B 107.3 . . ?
C24D O5D H5OD 109.5 . . ?

loop_
_geom_bond_atom_site_label_1
_geom_bond_atom_site_label_2
_geom_bond_distance
_geom_bond_site_symmetry_2
_geom_bond_publ_flag
C1 C2 1.381(4) . ?
C1 C6 1.394(4) . ?
C1 Cl1 1.741(3) . ?
C2 C3 1.379(4) . ?
C2 H2 0.9500 . ?
C3 N1 1.389(4) . ?
C3 C4 1.396(4) . ?
C4 C5 1.390(4) . ?
C4 N2 1.399(4) . ?
C5 C6 1.381(4) . ?
C5 H5 0.9500 . ?
C6 H6 0.9500 . ?
C7 O1 1.237(4) . ?
C7 N1 1.357(4) . ?
C7 N2 1.389(4) . ?
C8 N2 1.458(4) . ?
C8 C12 1.508(5) . ?
C8 C9 1.518(4) . ?
C8 H8 1.0000 . ?
C9 C10 1.523(4) . ?
C9 H9A 0.9900 . ?
C9 H9B 0.9900 . ?
C10 N3 1.497(4) . ?
C10 H10A 0.9900 . ?
C10 H10B 0.9900 . ?
C11 N3 1.485(4) . ?
C11 C12 1.516(5) . ?
C11 H11A 0.9900 . ?
C11 H11B 0.9900 . ?
C12 H12A 0.9900 . ?
C12 H12B 0.9900 . ?
C13 C14 1.495(5) . ?
C13 N3 1.496(4) . ?
C13 H13A 0.9900 . ?
C13 H13B 0.9900 . ?
C14 C15 1.555(5) . ?
C14 H14A 0.9900 . ?
C14 H14B 0.9900 . ?
C15 N4 1.437(4) . ?
C15 H15A 0.9900 . ?
C15 H15B 0.9900 . ?
C16 O2 1.250(4) . ?
C16 N5 1.355(4) . ?
C16 N4 1.363(4) . ?
C17 C22 1.380(5) . ?
C17 C18 1.381(4) . ?
C17 N5 1.393(4) . ?
C18 C19 1.393(5) . ?
C18 H18 0.9500 . ?
C19 C20 1.372(5) . ?
C19 H19 0.9500 . ?
C20 C21 1.391(5) . ?
C20 H20 0.9500 . ?
C21 C22 1.383(5) . ?
C21 H21 0.9500 . ?
C22 N4 1.394(4) . ?
N1 H1 0.8800 . ?
N3 H3N 0.907(19) . ?
N5 H5A 0.8800 . ?
C23 O3 1.265(7) . ?
C23 O4 1.277(7) . ?
C23 C24 1.516(8) . ?
C24 O5 1.414(5) . ?
C24 C25 1.566(13) . ?
C24 H24 1.0000 . ?
C25 C30 1.364(8) . ?
C25 C26 1.394(12) . ?
C26 C27 1.398(8) . ?
C26 H26 0.9500 . ?
C27 C28 1.377(8) . ?
C27 H27 0.9500 . ?
C28 C29 1.366(7) . ?
C28 H28 0.9500 . ?
C29 C30 1.386(7) . ?
C29 H29 0.9500 . ?
C30 H30 0.9500 . ?
O5 H5O 0.8400 . ?
C23D O3D 1.168(16) . ?
C23D O4D 1.206(17) . ?
C23D C24D 1.55(3) . ?
C24D O5D 1.325(16) . ?
C24D C25D 1.44(5) . ?
C24D H24D 1.0000 . ?
C25D C26D 1.39(3) . ?
C25D C30D 1.45(4) . ?
C26D C27D 1.46(2) . ?
C26D H26D 0.9500 . ?
C27D C28D 1.32(2) . ?
C27D H27D 0.9500 . ?
C28D C29D 1.43(3) . ?
C28D H28D 0.9500 . ?
C29D C30D 1.48(3) . ?
C29D H29D 0.9500 . ?
C30D H30A 0.9900 . ?
C30D H30B 0.9900 . ?
O5D H5OD 0.8400 . ?

loop_
_geom_hbond_atom_site_label_D
_geom_hbond_atom_site_label_H
_geom_hbond_atom_site_label_A
_geom_hbond_distance_DH
_geom_hbond_distance_HA
_geom_hbond_distance_DA
_geom_hbond_angle_DHA
_geom_hbond_site_symmetry_A
_geom_hbond_publ_flag
N1 H1 O1 0.88 1.98 2.823(3) 159.8 2_556 yes
N5 H5A O2 0.88 1.95 2.775(4) 154.8 2_677 yes
O5^a H5O^a O4^a 0.84 2.28 2.927(5) 134.3 2_767 yes
N3 H3N O3^a 0.907(19) 1.711(19) 2.618(4) 179(4) . yes
N3 H3N O4^a 0.907(19) 2.55(3) 3.126(4) 122(3) . yes
O5^a H5O^a O4^a 0.84 2.18 2.665(4) 116.2 . yes

loop_
_geom_torsion_atom_site_label_1
_geom_torsion_atom_site_label_2
_geom_torsion_atom_site_label_3
_geom_torsion_atom_site_label_4
_geom_torsion
_geom_torsion_site_symmetry_1
_geom_torsion_site_symmetry_2
_geom_torsion_site_symmetry_3
_geom_torsion_site_symmetry_4
_geom_torsion_publ_flag
C6 C1 C2 C3 0.9(4) . . . . ?
Cl1 C1 C2 C3 180.0(2) . . . . ?
C1 C2 C3 N1 -177.6(3) . . . . ?
C1 C2 C3 C4 0.4(4) . . . . ?
C2 C3 C4 C5 -1.7(5) . . . . ?
N1 C3 C4 C5 176.8(3) . . . . ?
C2 C3 C4 N2 179.6(3) . . . . ?
N1 C3 C4 N2 -2.0(3) . . . . ?
C3 C4 C5 C6 1.6(4) . . . . ?
N2 C4 C5 C6 179.9(3) . . . . ?
C4 C5 C6 C1 -0.3(4) . . . . ?
C2 C1 C6 C5 -1.0(5) . . . . ?
Cl1 C1 C6 C5 179.9(2) . . . . ?
N2 C8 C9 C10 -177.2(2) . . . . ?
C12 C8 C9 C10 -52.4(4) . . . . ?
C8 C9 C10 N3 55.3(3) . . . . ?
N2 C8 C12 C11 178.0(2) . . . . ?
C9 C8 C12 C11 52.7(4) . . . . ?
N3 C11 C12 C8 -56.9(4) . . . . ?
N3 C13 C14 C15 -154.7(3) . . . . ?
C13 C14 C15 N4 -139.6(3) . . . . ?
C22 C17 C18 C19 0.4(5) . . . . ?
N5 C17 C18 C19 179.3(3) . . . . ?
C17 C18 C19 C20 -1.3(5) . . . . ?
C18 C19 C20 C21 1.3(5) . . . . ?
C19 C20 C21 C22 -0.3(5) . . . . ?
C18 C17 C22 C21 0.5(5) . . . . ?
N5 C17 C22 C21 -178.6(3) . . . . ?
C18 C17 C22 N4 180.0(3) . . . . ?
N5 C17 C22 N4 0.9(3) . . . . ?
C20 C21 C22 C17 -0.6(4) . . . . ?
C20 C21 C22 N4 -179.9(3) . . . . ?
O1 C7 N1 C3 -177.8(3) . . . . ?
N2 C7 N1 C3 2.2(3) . . . . ?
C2 C3 N1 C7 178.2(3) . . . . ?
C4 C3 N1 C7 -0.1(3) . . . . ?
O1 C7 N2 C4 176.5(3) . . . . ?
N1 C7 N2 C4 -3.4(3) . . . . ?
O1 C7 N2 C8 2.0(5) . . . . ?
N1 C7 N2 C8 -178.0(3) . . . . ?
C5 C4 N2 C7 -175.2(3) . . . . ?
C3 C4 N2 C7 3.4(3) . . . . ?
C5 C4 N2 C8 -1.0(5) . . . . ?
C3 C4 N2 C8 177.5(3) . . . . ?
C12 C8 N2 C7 103.7(3) . . . . ?
C9 C8 N2 C7 -131.3(3) . . . . ?
C12 C8 N2 C4 -69.7(4) . . . . ?
C9 C8 N2 C4 55.3(4) . . . . ?
C12 C11 N3 C13 -173.1(3) . . . . ?
C12 C11 N3 C10 60.5(3) . . . . ?
C14 C13 N3 C11 172.7(3) . . . . ?
C14 C13 N3 C10 -62.6(4) . . . . ?
C9 C10 N3 C11 -59.3(3) . . . . ?
C9 C10 N3 C13 176.3(3) . . . . ?
O2 C16 N4 C22 179.5(3) . . . . ?
N5 C16 N4 C22 -1.3(3) . . . . ?
O2 C16 N4 C15 -3.0(5) . . . . ?
N5 C16 N4 C15 176.3(3) . . . . ?
C17 C22 N4 C16 0.2(3) . . . . ?
C21 C22 N4 C16 179.7(3) . . . . ?
C17 C22 N4 C15 -177.1(3) . . . . ?
C21 C22 N4 C15 2.3(5) . . . . ?
C14 C15 N4 C16 90.8(4) . . . . ?
C14 C15 N4 C22 -92.1(4) . . . . ?
O2 C16 N5 C17 -178.9(3) . . . . ?
N4 C16 N5 C17 1.9(3) . . . . ?
C22 C17 N5 C16 -1.7(3) . . . . ?
C18 C17 N5 C16 179.3(3) . . . . ?
O3 C23 C24 O5 -168.3(5) . . . . ?
O4 C23 C24 O5 13.9(8) . . . . ?
O3 C23 C24 C25 68.9(7) . . . . ?
O4 C23 C24 C25 -108.9(6) . . . . ?
O5 C24 C25 C30 151.2(8) . . . . ?
C23 C24 C25 C30 -85.6(10) . . . . ?
O5 C24 C25 C26 -32.1(11) . . . . ?
C23 C24 C25 C26 91.1(9) . . . . ?
C30 C25 C26 C27 -0.5(13) . . . . ?
C24 C25 C26 C27 -177.1(7) . . . . ?
C25 C26 C27 C28 2.4(9) . . . . ?
C26 C27 C28 C29 -3.1(8) . . . . ?
C27 C28 C29 C30 2.0(7) . . . . ?
C26 C25 C30 C29 -0.6(13) . . . . ?
C24 C25 C30 C29 176.0(6) . . . . ?
C28 C29 C30 C25 -0.1(9) . . . . ?
O3D C23D C24D O5D -46(3) . . . . ?
O4D C23D C24D O5D 153(2) . . . . ?
O3D C23D C24D C25D 84(3) . . . . ?
O4D C23D C24D C25D -76(3) . . . . ?
O5D C24D C25D C26D -137(3) . . . . ?
C23D C24D C25D C26D 100(3) . . . . ?
O5D C24D C25D C30D 35(4) . . . . ?
C23D C24D C25D C30D -88(3) . . . . ?
C24D C25D C26D C27D 175(2) . . . . ?
C30D C25D C26D C27D 4(4) . . . . ?
C25D C26D C27D C28D -2(3) . . . . ?
C26D C27D C28D C29D 2(3) . . . . ?
C27D C28D C29D C30D -3(3) . . . . ?
C26D C25D C30D C29D -5(4) . . . . ?
C24D C25D C30D C29D -177(2) . . . . ?
C28D C29D C30D C25D 5(3) . . . . ?
